data_7006167
loop_
_publ_author_name
'Cowley, Michael J.'
'Lynam, Jason M.'
'Whitwood, Adrian C.'

_publ_section_title
;
 Transition metal vinylidene complexes as supramolecular building
 blocks: nucleobase-mediated self-assembly of crystals with hexagonal
 symmetry.
;
_journal_issue 39
_journal_name_full 'Dalton transactions (Cambridge, England : 2003)'
_journal_page_first 4427
_journal_page_last 4438
_journal_paper_doi 10.1039/b709483c
_journal_year 2007
_chemical_formula_moiety 'C39 H35 Mo N2 O2 P2, 0.5(C H2 Cl2), B F4'
_chemical_formula_sum 'C39.5 H36 B Cl F4 Mo N2 O2 P2'
_chemical_formula_weight 850.84
_chemical_name_systematic
;
?
;
_space_group_IT_number 14
_symmetry_cell_setting monoclinic
_symmetry_space_group_name_Hall '-P 2ybc'
_symmetry_space_group_name_H-M 'P 1 21/c 1'
_atom_sites_solution_hydrogens geom
_atom_sites_solution_primary direct
_atom_sites_solution_secondary difmap
_audit_creation_method SHELXL-97
_cell_angle_alpha 90.00
_cell_angle_beta 100.4780(10)
_cell_angle_gamma 90.00
_cell_formula_units_Z 4
_cell_length_a 13.3618(8)
_cell_length_b 11.6388(7)
_cell_length_c 23.6419(15)
_cell_measurement_reflns_used 7245
_cell_measurement_temperature 110(2)
_cell_measurement_theta_max 22.55
_cell_measurement_theta_min 2.34
_cell_volume 3615.4(4)
_computing_cell_refinement 'Bruker SMART'
_computing_data_collection 'Bruker SMART'
_computing_data_reduction 'Bruker SAINT'
_computing_molecular_graphics 'Bruker SHELXTL'
_computing_publication_material 'Bruker SHELXTL'
_computing_structure_refinement 'SHELXL-97 (Sheldrick, 1997)'
_computing_structure_solution 'SHELXS-97 (Sheldrick, 1997)'
_diffrn_ambient_temperature 110(2)
_diffrn_measured_fraction_theta_full 0.999
_diffrn_measured_fraction_theta_max 0.999
_diffrn_measurement_device_type 'CCD area detector'
_diffrn_measurement_method 'phi and omega scans'
_diffrn_radiation_monochromator graphite
_diffrn_radiation_source 'fine-focus sealed tube'
_diffrn_radiation_type MoK\a
_diffrn_radiation_wavelength 0.71073
_diffrn_reflns_av_R_equivalents 0.0377
_diffrn_reflns_av_sigmaI/netI 0.0296
_diffrn_reflns_limit_h_max 14
_diffrn_reflns_limit_h_min -14
_diffrn_reflns_limit_k_max 12
_diffrn_reflns_limit_k_min -12
_diffrn_reflns_limit_l_max 25
_diffrn_reflns_limit_l_min -25
_diffrn_reflns_number 22244
_diffrn_reflns_theta_full 22.55
_diffrn_reflns_theta_max 22.55
_diffrn_reflns_theta_min 1.55
_exptl_absorpt_coefficient_mu 0.585
_exptl_absorpt_correction_T_max 1.000
_exptl_absorpt_correction_T_min 0.873
_exptl_absorpt_correction_type multi-scan
_exptl_absorpt_process_details 'SADABS v2.03;(Sheldrick)'
_exptl_crystal_colour red
_exptl_crystal_density_diffrn 1.563
_exptl_crystal_density_method 'not measured'
_exptl_crystal_description plate
_exptl_crystal_F_000 1732
_exptl_crystal_size_max 0.26
_exptl_crystal_size_mid 0.14
_exptl_crystal_size_min 0.05
_refine_diff_density_max 0.555
_refine_diff_density_min -0.438
_refine_diff_density_rms 0.065
_refine_ls_extinction_method none
_refine_ls_goodness_of_fit_ref 1.032
_refine_ls_hydrogen_treatment mixed
_refine_ls_matrix_type full
_refine_ls_number_parameters 486
_refine_ls_number_reflns 4758
_refine_ls_number_restraints 0
_refine_ls_restrained_S_all 1.032
_refine_ls_R_factor_all 0.0388
_refine_ls_R_factor_gt 0.0290
_refine_ls_shift/su_max 0.000
_refine_ls_shift/su_mean 0.000
_refine_ls_structure_factor_coef Fsqd
_refine_ls_weighting_details 'calc w=1/[\s^2^(Fo^2^)+(0.0401P)^2^+3.7487P] where P=(Fo^2^+2Fc^2^)/3'
_refine_ls_weighting_scheme calc
_refine_ls_wR_factor_gt 0.0711
_refine_ls_wR_factor_ref 0.0755
_reflns_number_gt 4027
_reflns_number_total 4758
_reflns_threshold_expression >2sigma(I)
_cod_data_source_file b709483c.txt
_cod_data_source_block jml0534m
_cod_depositor_comments
;
The following automatic conversions were performed:
'_symmetry_cell_setting' value 'Monoclinic' changed to 'monoclinic'
according to '/home/saulius/struct/CIF-dictionaries/cif_core.dic'
dictionary named 'cif_core.dic' version 2.4.1 from 2010-06-29.

Automatic conversion script
Id: cif_fix_enum 1527 2010-12-29 10:47:43Z saulius 
;
_cod_original_sg_symbol_H-M P2(1)/c
_cod_original_formula_sum 'C39.50 H36 B Cl F4 Mo N2 O2 P2'
_cod_database_code 7006167

loop_
_symmetry_equiv_pos_as_xyz
'x, y, z'
'-x, y+1/2, -z+1/2'
'-x, -y, -z'
'x, -y-1/2, z-1/2'

loop_
_atom_site_label
_atom_site_type_symbol
_atom_site_fract_x
_atom_site_fract_y
_atom_site_fract_z
_atom_site_U_iso_or_equiv
_atom_site_adp_type
_atom_site_occupancy
_atom_site_symmetry_multiplicity
_atom_site_calc_flag
_atom_site_refinement_flags
_atom_site_disorder_assembly
_atom_site_disorder_group
C1 C 0.1841(2) 0.1837(3) 0.15461(14) 0.0186(7) Uani 1 1 d . . .
C2 C 0.1983(2) 0.2437(3) 0.11029(13) 0.0188(7) Uani 1 1 d . . .
H2 H 0.2588 0.2881 0.1143 0.023 Uiso 1 1 calc R . .
C3 C -0.0063(2) 0.1801(3) 0.22270(14) 0.0208(8) Uani 1 1 d . . .
H3 H -0.0405 0.2504 0.2116 0.025 Uiso 1 1 calc R . .
C4 C 0.0430(2) 0.1713(3) 0.28030(14) 0.0217(8) Uani 1 1 d . . .
H4 H 0.0421 0.2390 0.3027 0.026 Uiso 1 1 calc R . .
C5 C 0.0936(2) 0.0765(3) 0.30969(14) 0.0218(8) Uani 1 1 d . . .
H5 H 0.1124 0.0849 0.3502 0.026 Uiso 1 1 calc R . .
C6 C 0.1199(2) -0.0278(3) 0.28746(14) 0.0204(8) Uani 1 1 d . . .
H6 H 0.1588 -0.0789 0.3141 0.024 Uiso 1 1 calc R . .
C7 C 0.0952(2) -0.0665(3) 0.22984(14) 0.0208(8) Uani 1 1 d . . .
H7 H 0.1251 -0.1374 0.2220 0.025 Uiso 1 1 calc R . .
C8 C 0.0328(2) -0.0144(3) 0.18288(14) 0.0207(8) Uani 1 1 d . . .
H8 H 0.0177 -0.0592 0.1488 0.025 Uiso 1 1 calc R . .
C9 C -0.0104(2) 0.0965(3) 0.17994(14) 0.0218(8) Uani 1 1 d . . .
H9 H -0.0480 0.1175 0.1433 0.026 Uiso 1 1 calc R . .
C10 C 0.1284(2) 0.2486(3) 0.05437(13) 0.0177(7) Uani 1 1 d . . .
C11 C 0.0690(2) 0.1479(3) 0.03387(13) 0.0197(7) Uani 1 1 d . . .
C12 C 0.0024(2) 0.2513(3) -0.05629(14) 0.0181(7) Uani 1 1 d . . .
C13 C 0.1177(2) 0.3427(3) 0.02078(13) 0.0203(8) Uani 1 1 d . . .
H13 H 0.1543 0.4102 0.0343 0.024 Uiso 1 1 calc R . .
C14 C 0.4237(2) 0.1331(3) 0.23981(13) 0.0185(7) Uani 1 1 d . . .
H14A H 0.4894 0.0940 0.2535 0.022 Uiso 1 1 calc R . .
H14B H 0.4301 0.1770 0.2048 0.022 Uiso 1 1 calc R . .
C15 C 0.4032(2) 0.2165(3) 0.28588(13) 0.0168(7) Uani 1 1 d . . .
H15A H 0.4500 0.2828 0.2873 0.020 Uiso 1 1 calc R . .
H15B H 0.4176 0.1778 0.3238 0.020 Uiso 1 1 calc R . .
C16 C 0.3567(2) -0.0956(3) 0.27131(13) 0.0181(7) Uani 1 1 d . . .
C17 C 0.3339(2) -0.2078(3) 0.25268(15) 0.0236(8) Uani 1 1 d . . .
H17 H 0.3119 -0.2226 0.2129 0.028 Uiso 1 1 calc R . .
C18 C 0.3428(3) -0.2967(3) 0.29107(14) 0.0255(8) Uani 1 1 d . . .
H18 H 0.3255 -0.3724 0.2777 0.031 Uiso 1 1 calc R . .
C19 C 0.3766(3) -0.2780(3) 0.34878(15) 0.0284(9) Uani 1 1 d . . .
H19 H 0.3834 -0.3404 0.3751 0.034 Uiso 1 1 calc R . .
C20 C 0.4003(3) -0.1685(3) 0.36803(15) 0.0325(9) Uani 1 1 d . . .
H20 H 0.4243 -0.1549 0.4078 0.039 Uiso 1 1 calc R . .
C21 C 0.3892(3) -0.0776(3) 0.32953(15) 0.0273(8) Uani 1 1 d . . .
H21 H 0.4043 -0.0018 0.3434 0.033 Uiso 1 1 calc R . .
C22 C 0.3477(2) -0.0349(3) 0.15341(13) 0.0191(7) Uani 1 1 d . . .
C23 C 0.4445(3) -0.0346(3) 0.13987(15) 0.0257(8) Uani 1 1 d . . .
H23 H 0.4996 -0.0009 0.1656 0.031 Uiso 1 1 calc R . .
C24 C 0.4609(3) -0.0833(3) 0.08895(15) 0.0320(9) Uani 1 1 d . . .
H24 H 0.5271 -0.0820 0.0797 0.038 Uiso 1 1 calc R . .
C25 C 0.3820(3) -0.1337(3) 0.05153(15) 0.0311(9) Uani 1 1 d . . .
H25 H 0.3938 -0.1672 0.0167 0.037 Uiso 1 1 calc R . .
C26 C 0.2854(3) -0.1354(3) 0.06494(14) 0.0271(8) Uani 1 1 d . . .
H26 H 0.2310 -0.1714 0.0397 0.033 Uiso 1 1 calc R . .
C27 C 0.2682(3) -0.0848(3) 0.11514(14) 0.0222(8) Uani 1 1 d . . .
H27 H 0.2013 -0.0841 0.1236 0.027 Uiso 1 1 calc R . .
C28 C 0.2617(2) 0.3248(3) 0.34405(13) 0.0179(7) Uani 1 1 d . . .
C29 C 0.2797(2) 0.2489(3) 0.39042(14) 0.0232(8) Uani 1 1 d . . .
H29 H 0.2929 0.1702 0.3840 0.028 Uiso 1 1 calc R . .
C30 C 0.2784(3) 0.2875(3) 0.44572(14) 0.0273(8) Uani 1 1 d . . .
H30 H 0.2923 0.2355 0.4772 0.033 Uiso 1 1 calc R . .
C31 C 0.2573(3) 0.4004(3) 0.45521(15) 0.0282(9) Uani 1 1 d . . .
H31 H 0.2570 0.4265 0.4932 0.034 Uiso 1 1 calc R . .
C32 C 0.2368(2) 0.4759(3) 0.40997(15) 0.0261(8) Uani 1 1 d . . .
H32 H 0.2209 0.5537 0.4167 0.031 Uiso 1 1 calc R . .
C33 C 0.2391(2) 0.4388(3) 0.35438(14) 0.0214(8) Uani 1 1 d . . .
H33 H 0.2252 0.4915 0.3233 0.026 Uiso 1 1 calc R . .
C34 C 0.2694(2) 0.3949(3) 0.22672(13) 0.0166(7) Uani 1 1 d . . .
C35 C 0.3534(3) 0.4282(3) 0.20363(14) 0.0208(8) Uani 1 1 d . . .
H35 H 0.4173 0.3918 0.2159 0.025 Uiso 1 1 calc R . .
C36 C 0.3439(3) 0.5151(3) 0.16256(14) 0.0249(8) Uani 1 1 d . . .
H36 H 0.4012 0.5371 0.1465 0.030 Uiso 1 1 calc R . .
C37 C 0.2517(3) 0.5694(3) 0.14495(14) 0.0264(8) Uani 1 1 d . . .
H37 H 0.2455 0.6285 0.1168 0.032 Uiso 1 1 calc R . .
C38 C 0.1683(3) 0.5373(3) 0.16853(14) 0.0238(8) Uani 1 1 d . . .
H38 H 0.1052 0.5760 0.1573 0.029 Uiso 1 1 calc R . .
C39 C 0.1765(2) 0.4496(3) 0.20812(13) 0.0195(7) Uani 1 1 d . . .
H39 H 0.1182 0.4262 0.2229 0.023 Uiso 1 1 calc R . .
Mo1 Mo 0.15694(2) 0.11360(2) 0.224470(11) 0.01378(10) Uani 1 1 d . . .
N1 N 0.0112(2) 0.1575(2) -0.02048(11) 0.0193(6) Uani 1 1 d . . .
H1 H -0.019(2) 0.098(3) -0.0329(13) 0.014(9) Uiso 1 1 d . . .
N2 N 0.0562(2) 0.3446(3) -0.03211(12) 0.0217(7) Uani 1 1 d . . .
H2A H 0.048(2) 0.403(3) -0.0502(13) 0.008(9) Uiso 1 1 d . . .
O1 O 0.06909(17) 0.05740(19) 0.06060(9) 0.0255(5) Uani 1 1 d . . .
O2 O -0.04777(18) 0.25023(18) -0.10425(10) 0.0253(5) Uani 1 1 d . . .
P1 P 0.32389(6) 0.02422(7) 0.22109(3) 0.0159(2) Uani 1 1 d . . .
P2 P 0.27108(6) 0.26905(7) 0.27269(3) 0.0156(2) Uani 1 1 d . . .
B1 B 0.1571(3) 0.8829(4) 0.44260(18) 0.0316(10) Uani 1 1 d . . .
F1 F 0.1620(2) 0.7778(2) 0.41848(12) 0.0673(8) Uani 1 1 d . . .
F2 F 0.22768(16) 0.9576(2) 0.42620(10) 0.0514(6) Uani 1 1 d . . .
F3 F 0.1729(2) 0.8769(2) 0.50136(9) 0.0587(7) Uani 1 1 d . . .
F4 F 0.06066(15) 0.93124(17) 0.42287(9) 0.0369(5) Uani 1 1 d . . .
C40 C 0.4261(6) 0.4810(7) 0.0115(3) 0.044(2) Uani 0.50 1 d P . .
H40A H 0.3592 0.5051 -0.0106 0.053 Uiso 0.50 1 calc PR . .
H40B H 0.4147 0.4311 0.0436 0.053 Uiso 0.50 1 calc PR . .
Cl1 Cl 0.49733(10) 0.59855(10) 0.03709(5) 0.0623(3) Uani 1 1 d . . .

loop_
_atom_site_aniso_label
_atom_site_aniso_U_11
_atom_site_aniso_U_22
_atom_site_aniso_U_33
_atom_site_aniso_U_23
_atom_site_aniso_U_13
_atom_site_aniso_U_12
C1 0.0151(17) 0.0132(17) 0.0239(19) -0.0072(15) -0.0059(14) 0.0001(14)
C2 0.0219(18) 0.0188(18) 0.0152(18) -0.0063(14) 0.0021(14) -0.0036(15)
C3 0.0104(17) 0.0219(18) 0.031(2) 0.0024(16) 0.0072(15) 0.0044(14)
C4 0.0197(18) 0.0203(18) 0.028(2) -0.0071(15) 0.0132(15) -0.0029(15)
C5 0.0237(19) 0.029(2) 0.0155(18) 0.0008(15) 0.0110(15) -0.0070(16)
C6 0.0184(18) 0.0178(18) 0.0253(19) 0.0082(15) 0.0047(14) -0.0066(14)
C7 0.0208(18) 0.0122(17) 0.033(2) 0.0003(15) 0.0140(16) -0.0044(14)
C8 0.0180(17) 0.0203(18) 0.0236(19) -0.0071(15) 0.0033(14) -0.0104(15)
C9 0.0116(17) 0.028(2) 0.0244(19) 0.0001(15) -0.0013(14) -0.0037(15)
C10 0.0242(19) 0.0144(17) 0.0158(17) -0.0017(14) 0.0072(14) 0.0007(14)
C11 0.0230(18) 0.0209(19) 0.0158(18) -0.0017(15) 0.0054(14) 0.0008(15)
C12 0.0213(18) 0.0143(18) 0.020(2) -0.0002(15) 0.0058(15) 0.0026(15)
C13 0.0247(19) 0.0193(18) 0.0174(18) -0.0020(15) 0.0054(15) -0.0017(15)
C14 0.0169(17) 0.0175(18) 0.0207(18) 0.0012(14) 0.0028(14) 0.0008(14)
C15 0.0171(17) 0.0128(17) 0.0195(18) 0.0024(13) 0.0002(14) 0.0016(14)
C16 0.0178(17) 0.0171(18) 0.0202(18) 0.0009(14) 0.0059(14) 0.0034(14)
C17 0.0259(19) 0.0214(19) 0.0240(19) -0.0005(15) 0.0057(15) 0.0042(15)
C18 0.032(2) 0.0161(18) 0.030(2) 0.0004(15) 0.0115(16) 0.0010(16)
C19 0.035(2) 0.019(2) 0.033(2) 0.0087(16) 0.0141(17) 0.0066(16)
C20 0.046(2) 0.029(2) 0.022(2) 0.0051(17) 0.0027(17) 0.0023(18)
C21 0.036(2) 0.0167(19) 0.028(2) -0.0012(15) 0.0045(17) -0.0007(16)
C22 0.0237(19) 0.0128(17) 0.0203(18) 0.0020(14) 0.0028(15) 0.0027(15)
C23 0.027(2) 0.0211(19) 0.029(2) -0.0034(16) 0.0053(16) 0.0019(16)
C24 0.033(2) 0.034(2) 0.032(2) -0.0023(17) 0.0148(18) 0.0056(18)
C25 0.045(2) 0.029(2) 0.0213(19) -0.0039(16) 0.0111(17) 0.0087(18)
C26 0.040(2) 0.0185(19) 0.022(2) -0.0036(15) 0.0037(16) -0.0005(16)
C27 0.0269(19) 0.0171(18) 0.0232(19) 0.0000(15) 0.0067(15) 0.0000(15)
C28 0.0147(17) 0.0186(18) 0.0213(18) -0.0028(14) 0.0053(13) -0.0035(14)
C29 0.0259(19) 0.0208(19) 0.023(2) -0.0013(15) 0.0049(15) -0.0052(15)
C30 0.030(2) 0.033(2) 0.0202(19) -0.0009(16) 0.0088(15) -0.0064(17)
C31 0.027(2) 0.037(2) 0.022(2) -0.0093(17) 0.0102(16) -0.0099(17)
C32 0.0232(19) 0.024(2) 0.032(2) -0.0111(17) 0.0071(16) -0.0013(16)
C33 0.0179(18) 0.0213(19) 0.0250(19) -0.0005(15) 0.0036(15) -0.0018(15)
C34 0.0229(18) 0.0100(16) 0.0167(17) -0.0040(13) 0.0030(14) -0.0019(14)
C35 0.0222(19) 0.0168(18) 0.0232(19) -0.0031(15) 0.0036(15) -0.0030(15)
C36 0.030(2) 0.0234(19) 0.0226(19) -0.0018(16) 0.0085(16) -0.0101(17)
C37 0.042(2) 0.0162(18) 0.0198(19) 0.0025(15) 0.0026(16) -0.0013(17)
C38 0.027(2) 0.0170(19) 0.026(2) 0.0009(15) 0.0005(15) 0.0050(15)
C39 0.0227(19) 0.0140(18) 0.0221(18) -0.0030(14) 0.0052(14) -0.0008(15)
Mo1 0.01577(16) 0.01103(16) 0.01473(16) -0.00057(11) 0.00330(11) -0.00033(12)
N1 0.0256(16) 0.0141(16) 0.0167(16) -0.0009(13) 0.0002(12) -0.0037(14)
N2 0.0333(18) 0.0123(16) 0.0192(16) 0.0059(14) 0.0042(13) 0.0006(14)
O1 0.0390(15) 0.0168(13) 0.0182(12) 0.0035(10) -0.0014(10) -0.0062(11)
O2 0.0359(14) 0.0185(13) 0.0195(14) 0.0011(10) 0.0001(11) 0.0012(11)
P1 0.0175(4) 0.0131(4) 0.0174(5) -0.0009(3) 0.0040(3) 0.0007(4)
P2 0.0177(5) 0.0123(4) 0.0167(4) -0.0015(3) 0.0032(3) -0.0007(4)
B1 0.042(3) 0.027(2) 0.027(2) 0.0034(19) 0.010(2) 0.005(2)
F1 0.0818(19) 0.0336(14) 0.085(2) -0.0239(14) 0.0105(15) 0.0157(13)
F2 0.0370(13) 0.0622(16) 0.0544(15) 0.0156(12) 0.0068(11) -0.0042(12)
F3 0.091(2) 0.0564(16) 0.0292(13) 0.0137(11) 0.0120(12) 0.0181(14)
F4 0.0393(13) 0.0281(12) 0.0449(13) -0.0020(10) 0.0115(10) 0.0008(10)
C40 0.048(5) 0.044(5) 0.036(5) 0.000(4) -0.003(4) 0.004(4)
Cl1 0.0733(8) 0.0469(7) 0.0593(8) 0.0056(6) -0.0077(6) 0.0002(6)

loop_
_atom_type_symbol
_atom_type_description
_atom_type_scat_dispersion_real
_atom_type_scat_dispersion_imag
_atom_type_scat_source
C C 0.0033 0.0016 'International Tables Vol C Tables 4.2.6.8 and 6.1.1.4'
H H 0.0000 0.0000 'International Tables Vol C Tables 4.2.6.8 and 6.1.1.4'
B B 0.0013 0.0007 'International Tables Vol C Tables 4.2.6.8 and 6.1.1.4'
N N 0.0061 0.0033 'International Tables Vol C Tables 4.2.6.8 and 6.1.1.4'
O O 0.0106 0.0060 'International Tables Vol C Tables 4.2.6.8 and 6.1.1.4'
F F 0.0171 0.0103 'International Tables Vol C Tables 4.2.6.8 and 6.1.1.4'
P P 0.1023 0.0942 'International Tables Vol C Tables 4.2.6.8 and 6.1.1.4'
Mo Mo -1.6832 0.6857 'International Tables Vol C Tables 4.2.6.8 and 6.1.1.4'
Cl Cl 0.1484 0.1585 'International Tables Vol C Tables 4.2.6.8 and 6.1.1.4'

loop_
_geom_angle_atom_site_label_1
_geom_angle_atom_site_label_2
_geom_angle_atom_site_label_3
_geom_angle
_geom_angle_site_symmetry_1
_geom_angle_site_symmetry_3
_geom_angle_publ_flag
C2 C1 Mo1 172.3(3) . . ?
C1 C2 C10 125.6(3) . . ?
C1 C2 H2 117.2 . . ?
C10 C2 H2 117.2 . . ?
C9 C3 C4 126.9(3) . . ?
C9 C3 Mo1 72.06(18) . . ?
C4 C3 Mo1 71.50(18) . . ?
C9 C3 H3 116.6 . . ?
C4 C3 H3 116.6 . . ?
Mo1 C3 H3 134.4 . . ?
C3 C4 C5 129.3(3) . . ?
C3 C4 Mo1 72.92(18) . . ?
C5 C4 Mo1 75.22(18) . . ?
C3 C4 H4 115.3 . . ?
C5 C4 H4 115.3 . . ?
Mo1 C4 H4 129.9 . . ?
C6 C5 C4 128.9(3) . . ?
C6 C5 Mo1 71.55(18) . . ?
C4 C5 Mo1 69.56(17) . . ?
C6 C5 H5 115.6 . . ?
C4 C5 H5 115.6 . . ?
Mo1 C5 H5 140.5 . . ?
C5 C6 C7 127.6(3) . . ?
C5 C6 Mo1 73.94(18) . . ?
C7 C6 Mo1 69.48(17) . . ?
C5 C6 H6 116.2 . . ?
C7 C6 H6 116.2 . . ?
Mo1 C6 H6 135.3 . . ?
C8 C7 C6 128.7(3) . . ?
C8 C7 Mo1 74.04(18) . . ?
C6 C7 Mo1 74.68(18) . . ?
C8 C7 H7 115.6 . . ?
C6 C7 H7 115.6 . . ?
Mo1 C7 H7 128.5 . . ?
C7 C8 C9 128.0(3) . . ?
C7 C8 Mo1 70.35(18) . . ?
C9 C8 Mo1 71.75(18) . . ?
C7 C8 H8 116.0 . . ?
C9 C8 H8 116.0 . . ?
Mo1 C8 H8 137.7 . . ?
C3 C9 C8 129.8(3) . . ?
C3 C9 Mo1 72.64(17) . . ?
C8 C9 Mo1 72.65(18) . . ?
C3 C9 H9 115.1 . . ?
C8 C9 H9 115.1 . . ?
Mo1 C9 H9 134.7 . . ?
C13 C10 C11 117.9(3) . . ?
C13 C10 C2 122.9(3) . . ?
C11 C10 C2 119.2(3) . . ?
O1 C11 N1 119.8(3) . . ?
O1 C11 C10 124.9(3) . . ?
N1 C11 C10 115.3(3) . . ?
O2 C12 N2 124.0(3) . . ?
O2 C12 N1 122.8(3) . . ?
N2 C12 N1 113.1(3) . . ?
C10 C13 N2 122.4(3) . . ?
C10 C13 H13 118.8 . . ?
N2 C13 H13 118.8 . . ?
C15 C14 P1 113.3(2) . . ?
C15 C14 H14A 108.9 . . ?
P1 C14 H14A 108.9 . . ?
C15 C14 H14B 108.9 . . ?
P1 C14 H14B 108.9 . . ?
H14A C14 H14B 107.7 . . ?
C14 C15 P2 112.5(2) . . ?
C14 C15 H15A 109.1 . . ?
P2 C15 H15A 109.1 . . ?
C14 C15 H15B 109.1 . . ?
P2 C15 H15B 109.1 . . ?
H15A C15 H15B 107.8 . . ?
C21 C16 C17 117.9(3) . . ?
C21 C16 P1 121.7(2) . . ?
C17 C16 P1 119.7(2) . . ?
C18 C17 C16 120.8(3) . . ?
C18 C17 H17 119.6 . . ?
C16 C17 H17 119.6 . . ?
C17 C18 C19 120.8(3) . . ?
C17 C18 H18 119.6 . . ?
C19 C18 H18 119.6 . . ?
C20 C19 C18 119.4(3) . . ?
C20 C19 H19 120.3 . . ?
C18 C19 H19 120.3 . . ?
C19 C20 C21 120.1(3) . . ?
C19 C20 H20 120.0 . . ?
C21 C20 H20 120.0 . . ?
C16 C21 C20 121.0(3) . . ?
C16 C21 H21 119.5 . . ?
C20 C21 H21 119.5 . . ?
C23 C22 C27 119.0(3) . . ?
C23 C22 P1 121.4(2) . . ?
C27 C22 P1 119.6(2) . . ?
C24 C23 C22 120.0(3) . . ?
C24 C23 H23 120.0 . . ?
C22 C23 H23 120.0 . . ?
C25 C24 C23 120.7(3) . . ?
C25 C24 H24 119.7 . . ?
C23 C24 H24 119.7 . . ?
C24 C25 C26 119.7(3) . . ?
C24 C25 H25 120.2 . . ?
C26 C25 H25 120.2 . . ?
C27 C26 C25 119.9(3) . . ?
C27 C26 H26 120.0 . . ?
C25 C26 H26 120.0 . . ?
C26 C27 C22 120.7(3) . . ?
C26 C27 H27 119.7 . . ?
C22 C27 H27 119.7 . . ?
C33 C28 C29 118.5(3) . . ?
C33 C28 P2 123.5(2) . . ?
C29 C28 P2 118.0(2) . . ?
C30 C29 C28 120.5(3) . . ?
C30 C29 H29 119.8 . . ?
C28 C29 H29 119.8 . . ?
C31 C30 C29 120.2(3) . . ?
C31 C30 H30 119.9 . . ?
C29 C30 H30 119.9 . . ?
C30 C31 C32 120.3(3) . . ?
C30 C31 H31 119.9 . . ?
C32 C31 H31 119.9 . . ?
C31 C32 C33 120.2(3) . . ?
C31 C32 H32 119.9 . . ?
C33 C32 H32 119.9 . . ?
C32 C33 C28 120.3(3) . . ?
C32 C33 H33 119.8 . . ?
C28 C33 H33 119.8 . . ?
C35 C34 C39 119.0(3) . . ?
C35 C34 P2 122.4(2) . . ?
C39 C34 P2 118.0(2) . . ?
C34 C35 C36 119.9(3) . . ?
C34 C35 H35 120.0 . . ?
C36 C35 H35 120.0 . . ?
C37 C36 C35 120.5(3) . . ?
C37 C36 H36 119.8 . . ?
C35 C36 H36 119.8 . . ?
C36 C37 C38 119.6(3) . . ?
C36 C37 H37 120.2 . . ?
C38 C37 H37 120.2 . . ?
C39 C38 C37 120.3(3) . . ?
C39 C38 H38 119.9 . . ?
C37 C38 H38 119.9 . . ?
C38 C39 C34 120.7(3) . . ?
C38 C39 H39 119.7 . . ?
C34 C39 H39 119.7 . . ?
C1 Mo1 C7 124.41(12) . . ?
C1 Mo1 C4 128.02(12) . . ?
C7 Mo1 C4 87.26(12) . . ?
C1 Mo1 C9 87.92(12) . . ?
C7 Mo1 C9 67.16(12) . . ?
C4 Mo1 C9 66.20(12) . . ?
C1 Mo1 C3 99.58(12) . . ?
C7 Mo1 C3 87.65(12) . . ?
C4 Mo1 C3 35.58(11) . . ?
C9 Mo1 C3 35.31(11) . . ?
C1 Mo1 C8 98.07(12) . . ?
C7 Mo1 C8 35.60(12) . . ?
C4 Mo1 C8 86.18(12) . . ?
C9 Mo1 C8 35.60(11) . . ?
C3 Mo1 C8 66.78(11) . . ?
C1 Mo1 C6 159.61(12) . . ?
C7 Mo1 C6 35.84(11) . . ?
C4 Mo1 C6 66.30(12) . . ?
C9 Mo1 C6 85.95(11) . . ?
C3 Mo1 C6 86.47(11) . . ?
C8 Mo1 C6 66.27(11) . . ?
C1 Mo1 C5 163.10(12) . . ?
C7 Mo1 C5 65.96(11) . . ?
C4 Mo1 C5 35.22(12) . . ?
C9 Mo1 C5 84.57(12) . . ?
C3 Mo1 C5 65.97(11) . . ?
C8 Mo1 C5 84.52(11) . . ?
C6 Mo1 C5 34.51(11) . . ?
C1 Mo1 P1 80.78(9) . . ?
C7 Mo1 P1 87.26(8) . . ?
C4 Mo1 P1 147.07(9) . . ?
C9 Mo1 P1 139.05(8) . . ?
C3 Mo1 P1 174.02(8) . . ?
C8 Mo1 P1 107.25(8) . . ?
C6 Mo1 P1 91.23(8) . . ?
C5 Mo1 P1 114.54(8) . . ?
C1 Mo1 P2 83.71(9) . . ?
C7 Mo1 P2 147.29(9) . . ?
C4 Mo1 P2 86.52(8) . . ?
C9 Mo1 P2 137.06(8) . . ?
C3 Mo1 P2 105.15(8) . . ?
C8 Mo1 P2 171.90(8) . . ?
C6 Mo1 P2 113.68(8) . . ?
C5 Mo1 P2 91.53(8) . . ?
P1 Mo1 P2 80.82(3) . . ?
C12 N1 C11 127.6(3) . . ?
C12 N1 H1 118(2) . . ?
C11 N1 H1 115(2) . . ?
C13 N2 C12 123.6(3) . . ?
C13 N2 H2A 120(2) . . ?
C12 N2 H2A 116(2) . . ?
C22 P1 C16 102.85(14) . . ?
C22 P1 C14 103.73(14) . . ?
C16 P1 C14 106.96(14) . . ?
C22 P1 Mo1 119.29(10) . . ?
C16 P1 Mo1 114.18(10) . . ?
C14 P1 Mo1 108.76(10) . . ?
C34 P2 C28 105.61(14) . . ?
C34 P2 C15 106.03(14) . . ?
C28 P2 C15 100.72(14) . . ?
C34 P2 Mo1 111.64(10) . . ?
C28 P2 Mo1 122.46(10) . . ?
C15 P2 Mo1 108.85(10) . . ?
F1 B1 F3 111.7(3) . . ?
F1 B1 F2 111.1(3) . . ?
F3 B1 F2 109.1(3) . . ?
F1 B1 F4 109.5(3) . . ?
F3 B1 F4 108.7(3) . . ?
F2 B1 F4 106.5(3) . . ?
Cl1 C40 Cl1 106.0(4) . 3_665 ?
Cl1 C40 H40A 110.5 . . ?
Cl1 C40 H40A 110.5 3_665 . ?
Cl1 C40 H40B 110.5 . . ?
Cl1 C40 H40B 110.5 3_665 . ?
H40A C40 H40B 108.7 . . ?
C40 Cl1 C40 74.0(4) . 3_665 ?

loop_
_geom_bond_atom_site_label_1
_geom_bond_atom_site_label_2
_geom_bond_distance
_geom_bond_site_symmetry_2
_geom_bond_publ_flag
C1 C2 1.301(4) . ?
C1 Mo1 1.935(3) . ?
C2 C10 1.474(4) . ?
C2 H2 0.9500 . ?
C3 C9 1.397(5) . ?
C3 C4 1.405(5) . ?
C3 Mo1 2.308(3) . ?
C3 H3 0.9500 . ?
C4 C5 1.409(5) . ?
C4 Mo1 2.290(3) . ?
C4 H4 0.9500 . ?
C5 C6 1.393(5) . ?
C5 Mo1 2.363(3) . ?
C5 H5 0.9500 . ?
C6 C7 1.416(5) . ?
C6 Mo1 2.332(3) . ?
C6 H6 0.9500 . ?
C7 C8 1.400(5) . ?
C7 Mo1 2.265(3) . ?
C7 H7 0.9500 . ?
C8 C9 1.410(5) . ?
C8 Mo1 2.312(3) . ?
C8 H8 0.9500 . ?
C9 Mo1 2.300(3) . ?
C9 H9 0.9500 . ?
C10 C13 1.345(4) . ?
C10 C11 1.448(4) . ?
C11 O1 1.229(4) . ?
C11 N1 1.378(4) . ?
C12 O2 1.208(4) . ?
C12 N2 1.369(4) . ?
C12 N1 1.373(4) . ?
C13 N2 1.366(4) . ?
C13 H13 0.9500 . ?
C14 C15 1.520(4) . ?
C14 P1 1.834(3) . ?
C14 H14A 0.9900 . ?
C14 H14B 0.9900 . ?
C15 P2 1.840(3) . ?
C15 H15A 0.9900 . ?
C15 H15B 0.9900 . ?
C16 C21 1.382(5) . ?
C16 C17 1.394(4) . ?
C16 P1 1.832(3) . ?
C17 C18 1.368(5) . ?
C17 H17 0.9500 . ?
C18 C19 1.374(5) . ?
C18 H18 0.9500 . ?
C19 C20 1.371(5) . ?
C19 H19 0.9500 . ?
C20 C21 1.386(5) . ?
C20 H20 0.9500 . ?
C21 H21 0.9500 . ?
C22 C23 1.388(5) . ?
C22 C27 1.391(5) . ?
C22 P1 1.822(3) . ?
C23 C24 1.383(5) . ?
C23 H23 0.9500 . ?
C24 C25 1.378(5) . ?
C24 H24 0.9500 . ?
C25 C26 1.384(5) . ?
C25 H25 0.9500 . ?
C26 C27 1.381(5) . ?
C26 H26 0.9500 . ?
C27 H27 0.9500 . ?
C28 C33 1.392(5) . ?
C28 C29 1.394(4) . ?
C28 P2 1.833(3) . ?
C29 C30 1.385(5) . ?
C29 H29 0.9500 . ?
C30 C31 1.371(5) . ?
C30 H30 0.9500 . ?
C31 C32 1.373(5) . ?
C31 H31 0.9500 . ?
C32 C33 1.389(5) . ?
C32 H32 0.9500 . ?
C33 H33 0.9500 . ?
C34 C35 1.391(4) . ?
C34 C39 1.393(4) . ?
C34 P2 1.821(3) . ?
C35 C36 1.391(5) . ?
C35 H35 0.9500 . ?
C36 C37 1.380(5) . ?
C36 H36 0.9500 . ?
C37 C38 1.385(5) . ?
C37 H37 0.9500 . ?
C38 C39 1.376(5) . ?
C38 H38 0.9500 . ?
C39 H39 0.9500 . ?
Mo1 P1 2.4759(9) . ?
Mo1 P2 2.5032(8) . ?
N1 H1 0.82(3) . ?
N2 H2A 0.81(3) . ?
B1 F1 1.356(5) . ?
B1 F3 1.369(5) . ?
B1 F2 1.388(5) . ?
B1 F4 1.406(5) . ?
C40 Cl1 1.713(8) . ?
C40 Cl1 1.910(8) 3_665 ?
C40 H40A 0.9900 . ?
C40 H40B 0.9900 . ?
Cl1 C40 1.910(8) 3_665 ?

loop_
_geom_hbond_atom_site_label_D
_geom_hbond_atom_site_label_H
_geom_hbond_atom_site_label_A
_geom_hbond_distance_DH
_geom_hbond_distance_HA
_geom_hbond_distance_DA
_geom_hbond_angle_DHA
_geom_hbond_site_symmetry_A
N2 H2A F4 0.81(3) 2.04(3) 2.823(4) 163(3) 4_575
N1 H1 O1 0.82(3) 2.00(3) 2.818(4) 171(3) 3

loop_
_geom_torsion_atom_site_label_1
_geom_torsion_atom_site_label_2
_geom_torsion_atom_site_label_3
_geom_torsion_atom_site_label_4
_geom_torsion
_geom_torsion_site_symmetry_1
_geom_torsion_site_symmetry_2
_geom_torsion_site_symmetry_3
_geom_torsion_site_symmetry_4
_geom_torsion_publ_flag
C9 C3 C4 C5 -4.5(5) . . . . ?
Mo1 C3 C4 C5 -53.4(3) . . . . ?
C9 C3 C4 Mo1 48.9(3) . . . . ?
C3 C4 C5 C6 9.7(6) . . . . ?
Mo1 C4 C5 C6 -42.8(3) . . . . ?
C3 C4 C5 Mo1 52.5(3) . . . . ?
C4 C5 C6 C7 -4.8(5) . . . . ?
Mo1 C5 C6 C7 -47.0(3) . . . . ?
C4 C5 C6 Mo1 42.1(3) . . . . ?
C5 C6 C7 C8 -5.6(5) . . . . ?
Mo1 C6 C7 C8 -54.2(3) . . . . ?
C5 C6 C7 Mo1 48.6(3) . . . . ?
C6 C7 C8 C9 8.9(5) . . . . ?
Mo1 C7 C8 C9 -45.6(3) . . . . ?
C6 C7 C8 Mo1 54.4(3) . . . . ?
C4 C3 C9 C8 -0.6(5) . . . . ?
Mo1 C3 C9 C8 48.1(3) . . . . ?
C4 C3 C9 Mo1 -48.7(3) . . . . ?
C7 C8 C9 C3 -3.1(6) . . . . ?
Mo1 C8 C9 C3 -48.1(3) . . . . ?
C7 C8 C9 Mo1 45.1(3) . . . . ?
C1 C2 C10 C13 148.3(3) . . . . ?
C1 C2 C10 C11 -32.4(5) . . . . ?
C13 C10 C11 O1 -178.0(3) . . . . ?
C2 C10 C11 O1 2.7(5) . . . . ?
C13 C10 C11 N1 3.7(4) . . . . ?
C2 C10 C11 N1 -175.7(3) . . . . ?
C11 C10 C13 N2 -2.3(5) . . . . ?
C2 C10 C13 N2 177.0(3) . . . . ?
P1 C14 C15 P2 -45.4(3) . . . . ?
C21 C16 C17 C18 0.5(5) . . . . ?
P1 C16 C17 C18 -169.8(3) . . . . ?
C16 C17 C18 C19 -1.4(5) . . . . ?
C17 C18 C19 C20 0.8(5) . . . . ?
C18 C19 C20 C21 0.6(5) . . . . ?
C17 C16 C21 C20 0.9(5) . . . . ?
P1 C16 C21 C20 171.0(3) . . . . ?
C19 C20 C21 C16 -1.5(5) . . . . ?
C27 C22 C23 C24 0.1(5) . . . . ?
P1 C22 C23 C24 178.0(3) . . . . ?
C22 C23 C24 C25 -0.8(5) . . . . ?
C23 C24 C25 C26 0.2(5) . . . . ?
C24 C25 C26 C27 1.2(5) . . . . ?
C25 C26 C27 C22 -1.9(5) . . . . ?
C23 C22 C27 C26 1.3(5) . . . . ?
P1 C22 C27 C26 -176.6(2) . . . . ?
C33 C28 C29 C30 -2.2(5) . . . . ?
P2 C28 C29 C30 176.9(3) . . . . ?
C28 C29 C30 C31 1.4(5) . . . . ?
C29 C30 C31 C32 0.3(5) . . . . ?
C30 C31 C32 C33 -1.2(5) . . . . ?
C31 C32 C33 C28 0.4(5) . . . . ?
C29 C28 C33 C32 1.3(5) . . . . ?
P2 C28 C33 C32 -177.7(2) . . . . ?
C39 C34 C35 C36 0.0(4) . . . . ?
P2 C34 C35 C36 171.1(2) . . . . ?
C34 C35 C36 C37 0.7(5) . . . . ?
C35 C36 C37 C38 0.2(5) . . . . ?
C36 C37 C38 C39 -1.8(5) . . . . ?
C37 C38 C39 C34 2.5(5) . . . . ?
C35 C34 C39 C38 -1.5(5) . . . . ?
P2 C34 C39 C38 -173.0(2) . . . . ?
C8 C7 Mo1 C1 -48.4(2) . . . . ?
C6 C7 Mo1 C1 172.77(18) . . . . ?
C8 C7 Mo1 C4 87.3(2) . . . . ?
C6 C7 Mo1 C4 -51.61(19) . . . . ?
C8 C7 Mo1 C9 21.99(18) . . . . ?
C6 C7 Mo1 C9 -116.9(2) . . . . ?
C8 C7 Mo1 C3 51.6(2) . . . . ?
C6 C7 Mo1 C3 -87.22(19) . . . . ?
C6 C7 Mo1 C8 -138.9(3) . . . . ?
C8 C7 Mo1 C6 138.9(3) . . . . ?
C8 C7 Mo1 C5 116.3(2) . . . . ?
C6 C7 Mo1 C5 -22.56(18) . . . . ?
C8 C7 Mo1 P1 -125.22(18) . . . . ?
C6 C7 Mo1 P1 95.91(18) . . . . ?
C8 C7 Mo1 P2 166.49(14) . . . . ?
C6 C7 Mo1 P2 27.6(3) . . . . ?
C3 C4 Mo1 C1 43.1(2) . . . . ?
C5 C4 Mo1 C1 -176.84(18) . . . . ?
C3 C4 Mo1 C7 -89.8(2) . . . . ?
C5 C4 Mo1 C7 50.3(2) . . . . ?
C3 C4 Mo1 C9 -23.59(18) . . . . ?
C5 C4 Mo1 C9 116.4(2) . . . . ?
C5 C4 Mo1 C3 140.0(3) . . . . ?
C3 C4 Mo1 C8 -54.14(19) . . . . ?
C5 C4 Mo1 C8 85.9(2) . . . . ?
C3 C4 Mo1 C6 -119.9(2) . . . . ?
C5 C4 Mo1 C6 20.18(18) . . . . ?
C3 C4 Mo1 C5 -140.0(3) . . . . ?
C3 C4 Mo1 P1 -170.47(15) . . . . ?
C5 C4 Mo1 P1 -30.4(3) . . . . ?
C3 C4 Mo1 P2 122.35(18) . . . . ?
C5 C4 Mo1 P2 -97.61(18) . . . . ?
C3 C9 Mo1 C1 -109.8(2) . . . . ?
C8 C9 Mo1 C1 107.0(2) . . . . ?
C3 C9 Mo1 C7 121.2(2) . . . . ?
C8 C9 Mo1 C7 -21.99(18) . . . . ?
C3 C9 Mo1 C4 23.76(18) . . . . ?
C8 C9 Mo1 C4 -119.4(2) . . . . ?
C8 C9 Mo1 C3 -143.2(3) . . . . ?
C3 C9 Mo1 C8 143.2(3) . . . . ?
C3 C9 Mo1 C6 89.6(2) . . . . ?
C8 C9 Mo1 C6 -53.56(19) . . . . ?
C3 C9 Mo1 C5 55.0(2) . . . . ?
C8 C9 Mo1 C5 -88.2(2) . . . . ?
C3 C9 Mo1 P1 176.81(14) . . . . ?
C8 C9 Mo1 P1 33.6(2) . . . . ?
C3 C9 Mo1 P2 -31.4(2) . . . . ?
C8 C9 Mo1 P2 -174.56(14) . . . . ?
C9 C3 Mo1 C1 72.4(2) . . . . ?
C4 C3 Mo1 C1 -146.90(19) . . . . ?
C9 C3 Mo1 C7 -52.1(2) . . . . ?
C4 C3 Mo1 C7 88.6(2) . . . . ?
C9 C3 Mo1 C4 -140.7(3) . . . . ?
C4 C3 Mo1 C9 140.7(3) . . . . ?
C9 C3 Mo1 C8 -22.32(19) . . . . ?
C4 C3 Mo1 C8 118.4(2) . . . . ?
C9 C3 Mo1 C6 -88.0(2) . . . . ?
C4 C3 Mo1 C6 52.7(2) . . . . ?
C9 C3 Mo1 C5 -116.8(2) . . . . ?
C4 C3 Mo1 C5 23.93(18) . . . . ?
C9 C3 Mo1 P2 158.43(17) . . . . ?
C4 C3 Mo1 P2 -60.88(19) . . . . ?
C7 C8 Mo1 C1 141.5(2) . . . . ?
C9 C8 Mo1 C1 -74.9(2) . . . . ?
C9 C8 Mo1 C7 143.7(3) . . . . ?
C7 C8 Mo1 C4 -90.6(2) . . . . ?
C9 C8 Mo1 C4 53.0(2) . . . . ?
C7 C8 Mo1 C9 -143.7(3) . . . . ?
C7 C8 Mo1 C3 -121.5(2) . . . . ?
C9 C8 Mo1 C3 22.15(18) . . . . ?
C7 C8 Mo1 C6 -24.88(18) . . . . ?
C9 C8 Mo1 C6 118.8(2) . . . . ?
C7 C8 Mo1 C5 -55.3(2) . . . . ?
C9 C8 Mo1 C5 88.3(2) . . . . ?
C7 C8 Mo1 P1 58.69(19) . . . . ?
C9 C8 Mo1 P1 -157.65(17) . . . . ?
C5 C6 Mo1 C1 -159.1(3) . . . . ?
C7 C6 Mo1 C1 -17.3(4) . . . . ?
C5 C6 Mo1 C7 -141.8(3) . . . . ?
C5 C6 Mo1 C4 -20.55(19) . . . . ?
C7 C6 Mo1 C4 121.2(2) . . . . ?
C5 C6 Mo1 C9 -86.3(2) . . . . ?
C7 C6 Mo1 C9 55.49(19) . . . . ?
C5 C6 Mo1 C3 -50.9(2) . . . . ?
C7 C6 Mo1 C3 90.9(2) . . . . ?
C5 C6 Mo1 C8 -117.1(2) . . . . ?
C7 C6 Mo1 C8 24.73(18) . . . . ?
C7 C6 Mo1 C5 141.8(3) . . . . ?
C5 C6 Mo1 P1 134.60(18) . . . . ?
C7 C6 Mo1 P1 -83.61(18) . . . . ?
C5 C6 Mo1 P2 54.1(2) . . . . ?
C7 C6 Mo1 P2 -164.12(16) . . . . ?
C6 C5 Mo1 C1 154.7(4) . . . . ?
C4 C5 Mo1 C1 8.6(5) . . . . ?
C6 C5 Mo1 C7 23.36(19) . . . . ?
C4 C5 Mo1 C7 -122.8(2) . . . . ?
C6 C5 Mo1 C4 146.1(3) . . . . ?
C6 C5 Mo1 C9 90.7(2) . . . . ?
C4 C5 Mo1 C9 -55.38(19) . . . . ?
C6 C5 Mo1 C3 122.0(2) . . . . ?
C4 C5 Mo1 C3 -24.15(18) . . . . ?
C6 C5 Mo1 C8 55.0(2) . . . . ?
C4 C5 Mo1 C8 -91.1(2) . . . . ?
C4 C5 Mo1 C6 -146.1(3) . . . . ?
C6 C5 Mo1 P1 -51.5(2) . . . . ?
C4 C5 Mo1 P1 162.38(16) . . . . ?
C6 C5 Mo1 P2 -132.10(18) . . . . ?
C4 C5 Mo1 P2 81.78(18) . . . . ?
O2 C12 N1 C11 177.4(3) . . . . ?
N2 C12 N1 C11 -2.4(5) . . . . ?
O1 C11 N1 C12 -179.8(3) . . . . ?
C10 C11 N1 C12 -1.3(5) . . . . ?
C10 C13 N2 C12 -1.7(5) . . . . ?
O2 C12 N2 C13 -175.8(3) . . . . ?
N1 C12 N2 C13 3.9(4) . . . . ?
C23 C22 P1 C16 -84.0(3) . . . . ?
C27 C22 P1 C16 93.9(3) . . . . ?
C23 C22 P1 C14 27.4(3) . . . . ?
C27 C22 P1 C14 -154.8(3) . . . . ?
C23 C22 P1 Mo1 148.5(2) . . . . ?
C27 C22 P1 Mo1 -33.6(3) . . . . ?
C21 C16 P1 C22 153.3(3) . . . . ?
C17 C16 P1 C22 -36.8(3) . . . . ?
C21 C16 P1 C14 44.4(3) . . . . ?
C17 C16 P1 C14 -145.7(3) . . . . ?
C21 C16 P1 Mo1 -75.9(3) . . . . ?
C17 C16 P1 Mo1 93.9(3) . . . . ?
C15 C14 P1 C22 164.4(2) . . . . ?
C15 C14 P1 C16 -87.3(2) . . . . ?
C15 C14 P1 Mo1 36.4(2) . . . . ?
C1 Mo1 P1 C22 -45.65(15) . . . . ?
C7 Mo1 P1 C22 79.86(14) . . . . ?
C4 Mo1 P1 C22 160.55(19) . . . . ?
C9 Mo1 P1 C22 30.26(18) . . . . ?
C8 Mo1 P1 C22 50.00(15) . . . . ?
C6 Mo1 P1 C22 115.49(14) . . . . ?
C5 Mo1 P1 C22 141.82(14) . . . . ?
P2 Mo1 P1 C22 -130.71(12) . . . . ?
C1 Mo1 P1 C16 -167.75(14) . . . . ?
C7 Mo1 P1 C16 -42.23(14) . . . . ?
C4 Mo1 P1 C16 38.45(19) . . . . ?
C9 Mo1 P1 C16 -91.84(17) . . . . ?
C8 Mo1 P1 C16 -72.10(14) . . . . ?
C6 Mo1 P1 C16 -6.60(14) . . . . ?
C5 Mo1 P1 C16 19.72(14) . . . . ?
P2 Mo1 P1 C16 107.20(11) . . . . ?
C1 Mo1 P1 C14 72.89(14) . . . . ?
C7 Mo1 P1 C14 -161.59(14) . . . . ?
C4 Mo1 P1 C14 -80.90(19) . . . . ?
C9 Mo1 P1 C14 148.81(16) . . . . ?
C8 Mo1 P1 C14 168.54(14) . . . . ?
C6 Mo1 P1 C14 -125.96(13) . . . . ?
C5 Mo1 P1 C14 -99.63(14) . . . . ?
P2 Mo1 P1 C14 -12.16(11) . . . . ?
C35 C34 P2 C28 112.7(3) . . . . ?
C39 C34 P2 C28 -76.1(3) . . . . ?
C35 C34 P2 C15 6.4(3) . . . . ?
C39 C34 P2 C15 177.6(2) . . . . ?
C35 C34 P2 Mo1 -112.0(2) . . . . ?
C39 C34 P2 Mo1 59.2(3) . . . . ?
C33 C28 P2 C34 10.4(3) . . . . ?
C29 C28 P2 C34 -168.6(2) . . . . ?
C33 C28 P2 C15 120.5(3) . . . . ?
C29 C28 P2 C15 -58.5(3) . . . . ?
C33 C28 P2 Mo1 -118.8(2) . . . . ?
C29 C28 P2 Mo1 62.2(3) . . . . ?
C14 C15 P2 C34 -87.7(2) . . . . ?
C14 C15 P2 C28 162.5(2) . . . . ?
C14 C15 P2 Mo1 32.5(2) . . . . ?
C1 Mo1 P2 C34 26.87(14) . . . . ?
C7 Mo1 P2 C34 178.56(18) . . . . ?
C4 Mo1 P2 C34 -102.00(14) . . . . ?
C9 Mo1 P2 C34 -53.21(17) . . . . ?
C3 Mo1 P2 C34 -71.38(14) . . . . ?
C6 Mo1 P2 C34 -164.20(14) . . . . ?
C5 Mo1 P2 C34 -136.88(14) . . . . ?
P1 Mo1 P2 C34 108.50(11) . . . . ?
C1 Mo1 P2 C28 153.42(15) . . . . ?
C7 Mo1 P2 C28 -54.9(2) . . . . ?
C4 Mo1 P2 C28 24.55(15) . . . . ?
C9 Mo1 P2 C28 73.34(18) . . . . ?
C3 Mo1 P2 C28 55.16(15) . . . . ?
C6 Mo1 P2 C28 -37.65(15) . . . . ?
C5 Mo1 P2 C28 -10.33(15) . . . . ?
P1 Mo1 P2 C28 -124.95(13) . . . . ?
C1 Mo1 P2 C15 -89.83(14) . . . . ?
C7 Mo1 P2 C15 61.85(19) . . . . ?
C4 Mo1 P2 C15 141.30(14) . . . . ?
C9 Mo1 P2 C15 -169.91(16) . . . . ?
C3 Mo1 P2 C15 171.91(13) . . . . ?
C6 Mo1 P2 C15 79.10(14) . . . . ?
C5 Mo1 P2 C15 106.42(13) . . . . ?
P1 Mo1 P2 C15 -8.20(11) . . . . ?
Cl1 C40 Cl1 C40 0.0 3_665 . . 3_665 ?
